data_7225406
loop_
_publ_author_name
'Park, In-Hyeok'
'Kim, Hyun Jee'
'Ju, Huiyeong'
'Lee, Eunji'
'Kim, Seulgi'
'Lee, Shim Sung'

_publ_section_title
;
 Macrocyclic isomer-dependent supramolecular silver(i) complexes via
 endo/exo-coordination modes: a tetranuclear bis(macrocycle) complex vs. a
 2D coordination polymer
;
_journal_issue 28
_journal_name_full CrystEngComm
_journal_page_first 5253
_journal_paper_doi 10.1039/C6CE01003B
_journal_volume 18
_journal_year 2016
_chemical_formula_sum 'C50 H52 Ag2 Cl2 O12 S4'
_chemical_formula_weight 1259.80
_chemical_name_systematic
; 
 ? 
;
_space_group_IT_number 33
_symmetry_cell_setting orthorhombic
_symmetry_space_group_name_Hall 'P 2c -2n'
_symmetry_space_group_name_H-M 'P n a 21'
_atom_sites_solution_hydrogens geom
_atom_sites_solution_primary direct
_atom_sites_solution_secondary difmap
_audit_creation_method SHELXL-97
_audit_update_record
;
2015-08-24 deposited with the CCDC.
2016-06-02 downloaded from the CCDC.
;
_cell_angle_alpha 90.00
_cell_angle_beta 90.00
_cell_angle_gamma 90.00
_cell_formula_units_Z 4
_cell_length_a 19.608(2)
_cell_length_b 11.9909(13)
_cell_length_c 22.223(2)
_cell_measurement_reflns_used 5077
_cell_measurement_temperature 173(2)
_cell_measurement_theta_max 27.95
_cell_measurement_theta_min 2.19
_cell_volume 5225.0(9)
_computing_cell_refinement 'Bruker SMART'
_computing_data_collection 'Bruker SMART'
_computing_data_reduction 'Bruker SAINT'
_computing_molecular_graphics 'Bruker SHELXTL'
_computing_publication_material 'Bruker SHELXTL'
_computing_structure_refinement 'SHELXL-97 (Sheldrick, 2008)'
_computing_structure_solution 'SHELXS-97 (Sheldrick, 2008)'
_diffrn_ambient_temperature 173(2)
_diffrn_measured_fraction_theta_full 1.000
_diffrn_measured_fraction_theta_max 1.000
_diffrn_measurement_device_type 'CCD area detector'
_diffrn_measurement_method 'phi and omega scans'
_diffrn_radiation_monochromator graphite
_diffrn_radiation_source 'fine-focus sealed tube'
_diffrn_radiation_type MoK\a
_diffrn_radiation_wavelength 0.71073
_diffrn_reflns_av_R_equivalents 0.0463
_diffrn_reflns_av_sigmaI/netI 0.0558
_diffrn_reflns_limit_h_max 24
_diffrn_reflns_limit_h_min -19
_diffrn_reflns_limit_k_max 14
_diffrn_reflns_limit_k_min -13
_diffrn_reflns_limit_l_max 27
_diffrn_reflns_limit_l_min -25
_diffrn_reflns_number 28622
_diffrn_reflns_theta_full 26.00
_diffrn_reflns_theta_max 26.00
_diffrn_reflns_theta_min 1.83
_exptl_absorpt_coefficient_mu 1.072
_exptl_absorpt_correction_T_max 0.9004
_exptl_absorpt_correction_T_min 0.8142
_exptl_absorpt_correction_type multi-scan
_exptl_absorpt_process_details SADABS
_exptl_crystal_colour colorless
_exptl_crystal_density_diffrn 1.601
_exptl_crystal_density_method 'not measured'
_exptl_crystal_description block
_exptl_crystal_F_000 2560
_exptl_crystal_size_max 0.20
_exptl_crystal_size_mid 0.15
_exptl_crystal_size_min 0.10
_refine_diff_density_max 1.431
_refine_diff_density_min -0.860
_refine_diff_density_rms 0.129
_refine_ls_abs_structure_details 'Flack H D (1983), Acta Cryst. A39, 876-881'
_refine_ls_abs_structure_Flack 0.59(3)
_refine_ls_extinction_method none
_refine_ls_goodness_of_fit_ref 1.068
_refine_ls_hydrogen_treatment constr
_refine_ls_matrix_type full
_refine_ls_number_parameters 630
_refine_ls_number_reflns 10086
_refine_ls_number_restraints 7
_refine_ls_restrained_S_all 1.069
_refine_ls_R_factor_all 0.0726
_refine_ls_R_factor_gt 0.0517
_refine_ls_shift/su_max 0.001
_refine_ls_shift/su_mean 0.000
_refine_ls_structure_factor_coef Fsqd
_refine_ls_weighting_details 'calc w=1/[\s^2^(Fo^2^)+(0.0728P)^2^+6.8509P] where P=(Fo^2^+2Fc^2^)/3'
_refine_ls_weighting_scheme calc
_refine_ls_wR_factor_gt 0.1230
_refine_ls_wR_factor_ref 0.1360
_reflns_number_gt 8135
_reflns_number_total 10086
_reflns_threshold_expression >2sigma(I)
_cod_data_source_file c6ce01003b1.cif
_cod_data_source_block 3
_cod_depositor_comments
;
The following automatic conversions were performed:

'_symmetry_cell_setting' value 'Orthorhombic' changed to
'orthorhombic' according to
/usr/data/users/saulius/crontab/automatic-downloads/rss-feeds/RSC/lib/dictionaries/cif_core.dic
dictionary named 'cif_core.dic' version 2.4.2 from 2011-04-26.

Automatic conversion script
Id: cif_fix_values 4268 2015-11-12 08:31:59Z antanas 

 Adding full bibliography for 7225405--7225406.cif.
;
_cod_original_cell_volume 5225.0(10)
_cod_original_sg_symbol_H-M Pna2(1)
_cod_database_code 7225406

loop_
_symmetry_equiv_pos_as_xyz
'x, y, z'
'-x, -y, z+1/2'
'x+1/2, -y+1/2, z'
'-x+1/2, y+1/2, z+1/2'

loop_
_atom_site_label
_atom_site_type_symbol
_atom_site_fract_x
_atom_site_fract_y
_atom_site_fract_z
_atom_site_U_iso_or_equiv
_atom_site_adp_type
_atom_site_occupancy
_atom_site_symmetry_multiplicity
_atom_site_calc_flag
_atom_site_refinement_flags
_atom_site_disorder_assembly
_atom_site_disorder_group
S1 S 0.61271(8) 0.24816(14) 0.63563(8) 0.0255(4) Uani 1 1 d . . .
Ag2 Ag 0.63039(3) 0.51026(4) 0.37717(3) 0.03276(14) Uani 1 1 d . . .
Ag1 Ag 0.59619(3) 0.44699(4) 0.62212(3) 0.03116(14) Uani 1 1 d . . .
Cl1 Cl 0.51975(10) 0.46831(19) 0.48711(9) 0.0395(5) Uani 1 1 d . . .
Cl2 Cl 0.47217(11) 0.44585(17) 0.73698(10) 0.0434(5) Uani 1 1 d . . .
S2 S 0.61550(8) -0.35224(13) 0.62611(9) 0.0263(4) Uani 1 1 d . . .
S3 S 0.64974(8) -0.29137(12) 0.37847(10) 0.0272(4) Uani 1 1 d . . .
S4 S 0.65184(8) 0.31182(12) 0.37036(8) 0.0242(4) Uani 1 1 d . . .
O1 O 0.7427(2) 0.0750(4) 0.6205(3) 0.0425(13) Uani 1 1 d . . .
O2 O 0.7790(3) -0.2540(4) 0.6465(3) 0.0382(13) Uani 1 1 d . . .
O3 O 0.7656(3) -0.1102(5) 0.4025(4) 0.077(3) Uani 1 1 d . . .
O4 O 0.8144(3) 0.2083(4) 0.3511(3) 0.0404(14) Uani 1 1 d . . .
O5 O 0.5908(3) 0.4855(7) 0.4985(3) 0.0577(19) Uani 1 1 d . . .
O6 O 0.5048(3) 0.4967(6) 0.4271(3) 0.0478(15) Uani 1 1 d . . .
O7 O 0.5086(5) 0.3450(6) 0.4904(4) 0.094(3) Uani 1 1 d . . .
O8 O 0.4772(5) 0.5199(9) 0.5275(4) 0.104(3) Uani 1 1 d U . .
O9 O 0.4705(3) 0.4579(5) 0.6737(3) 0.0430(14) Uani 1 1 d . A .
O10 O 0.4111(14) 0.434(2) 0.7653(9) 0.093(3) Uani 0.398(8) 1 d P A 1
O11 O 0.5180(16) 0.362(2) 0.7592(9) 0.093(3) Uani 0.398(8) 1 d P A 1
O12 O 0.5200(14) 0.540(2) 0.7648(9) 0.093(3) Uani 0.398(8) 1 d P A 1
O10' O 0.4313(10) 0.5296(13) 0.7637(6) 0.093(3) Uani 0.602(8) 1 d P A 2
O11' O 0.4321(9) 0.3449(13) 0.7499(6) 0.093(3) Uani 0.602(8) 1 d P A 2
O12' O 0.5404(10) 0.4385(14) 0.7514(6) 0.093(3) Uani 0.602(8) 1 d P A 2
C1 C 0.7872(4) -0.0125(6) 0.6426(4) 0.0348(18) Uani 1 1 d . . .
H1A H 0.7631 -0.0550 0.6744 0.042 Uiso 1 1 calc R . .
H1B H 0.8281 0.0218 0.6610 0.042 Uiso 1 1 calc R . .
C2 C 0.8091(5) -0.0912(7) 0.5938(4) 0.042(2) Uani 1 1 d . . .
H2A H 0.8456 -0.0557 0.5698 0.050 Uiso 1 1 calc R . .
H2B H 0.7700 -0.1054 0.5667 0.050 Uiso 1 1 calc R . .
C3 C 0.8348(4) -0.2010(6) 0.6182(4) 0.0390(18) Uani 1 1 d . . .
H3A H 0.8524 -0.2480 0.5850 0.047 Uiso 1 1 calc R . .
H3B H 0.8720 -0.1883 0.6474 0.047 Uiso 1 1 calc R . .
C4 C 0.7844(3) -0.3632(6) 0.6641(3) 0.0301(17) Uani 1 1 d . . .
C5 C 0.8405(4) -0.4281(6) 0.6540(4) 0.0335(18) Uani 1 1 d . . .
H5A H 0.8799 -0.3979 0.6353 0.040 Uiso 1 1 calc R . .
C6 C 0.8385(4) -0.5404(7) 0.6719(4) 0.041(2) Uani 1 1 d . . .
H6A H 0.8774 -0.5860 0.6653 0.049 Uiso 1 1 calc R . .
C7 C 0.7820(4) -0.5860(7) 0.6988(4) 0.0377(19) Uani 1 1 d . . .
H7A H 0.7816 -0.6621 0.7106 0.045 Uiso 1 1 calc R . .
C8 C 0.7262(4) -0.5195(7) 0.7083(3) 0.0328(17) Uani 1 1 d . . .
H8A H 0.6872 -0.5504 0.7274 0.039 Uiso 1 1 calc R . .
C9 C 0.7250(4) -0.4069(6) 0.6906(3) 0.0305(17) Uani 1 1 d . . .
C10 C 0.6620(4) -0.3387(6) 0.6973(3) 0.0302(17) Uani 1 1 d . . .
H10A H 0.6737 -0.2597 0.7051 0.036 Uiso 1 1 calc R . .
H10B H 0.6340 -0.3666 0.7312 0.036 Uiso 1 1 calc R . .
C11 C 0.5324(3) -0.2928(6) 0.6453(4) 0.0293(16) Uani 1 1 d . . .
H11A H 0.4976 -0.3227 0.6173 0.035 Uiso 1 1 calc R . .
H11B H 0.5198 -0.3165 0.6865 0.035 Uiso 1 1 calc R . .
C12 C 0.5315(3) -0.1680(6) 0.6423(3) 0.0249(16) Uani 1 1 d . . .
C13 C 0.5135(4) -0.1147(6) 0.5895(4) 0.0290(16) Uani 1 1 d . . .
H13A H 0.5020 -0.1574 0.5549 0.035 Uiso 1 1 calc R . .
C14 C 0.5120(4) 0.0019(6) 0.5868(4) 0.0323(17) Uani 1 1 d . . .
H14A H 0.5002 0.0376 0.5501 0.039 Uiso 1 1 calc R . .
C15 C 0.5461(4) -0.1035(6) 0.6919(3) 0.0326(18) Uani 1 1 d . . .
H15A H 0.5572 -0.1389 0.7288 0.039 Uiso 1 1 calc R . .
C16 C 0.5450(4) 0.0121(6) 0.6891(3) 0.0290(17) Uani 1 1 d . . .
H16A H 0.5564 0.0545 0.7238 0.035 Uiso 1 1 calc R . .
C17 C 0.5276(3) 0.0659(5) 0.6368(3) 0.0230(16) Uani 1 1 d . . .
C18 C 0.5260(3) 0.1928(5) 0.6334(4) 0.0294(17) Uani 1 1 d . . .
H18A H 0.4995 0.2229 0.6677 0.035 Uiso 1 1 calc R . .
H18B H 0.5034 0.2165 0.5957 0.035 Uiso 1 1 calc R . .
C19 C 0.6456(3) 0.1959(6) 0.5635(3) 0.0287(16) Uani 1 1 d . . .
H19A H 0.6388 0.1142 0.5613 0.034 Uiso 1 1 calc R . .
H19B H 0.6199 0.2306 0.5300 0.034 Uiso 1 1 calc R . .
C20 C 0.7196(3) 0.2222(6) 0.5570(3) 0.0280(16) Uani 1 1 d . . .
C21 C 0.7407(4) 0.3099(6) 0.5199(4) 0.0347(18) Uani 1 1 d . . .
H21A H 0.7076 0.3564 0.5012 0.042 Uiso 1 1 calc R . .
C22 C 0.8086(4) 0.3290(7) 0.5103(4) 0.043(2) Uani 1 1 d . . .
H22A H 0.8226 0.3875 0.4843 0.051 Uiso 1 1 calc R . .
C23 C 0.8566(4) 0.2634(7) 0.5382(4) 0.040(2) Uani 1 1 d . . .
H23A H 0.9036 0.2772 0.5311 0.048 Uiso 1 1 calc R . .
C24 C 0.8377(4) 0.1772(7) 0.5768(4) 0.0343(18) Uani 1 1 d . . .
H24A H 0.8715 0.1338 0.5966 0.041 Uiso 1 1 calc R . .
C25 C 0.7686(4) 0.1555(6) 0.5861(3) 0.0290(16) Uani 1 1 d . . .
C26 C 0.8055(5) -0.0243(8) 0.3697(6) 0.061(3) Uani 1 1 d . . .
H26A H 0.7765 0.0150 0.3400 0.073 Uiso 1 1 calc R . .
H26B H 0.8445 -0.0587 0.3483 0.073 Uiso 1 1 calc R . .
C27 C 0.8300(5) 0.0545(9) 0.4170(5) 0.056(3) Uani 1 1 d . . .
H27A H 0.8622 0.0165 0.4445 0.068 Uiso 1 1 calc R . .
H27B H 0.7911 0.0830 0.4409 0.068 Uiso 1 1 calc R . .
C28 C 0.8662(4) 0.1516(7) 0.3837(6) 0.057(3) Uani 1 1 d . . .
H28A H 0.8882 0.2026 0.4129 0.068 Uiso 1 1 calc R . .
H28B H 0.9015 0.1224 0.3560 0.068 Uiso 1 1 calc R . .
C29 C 0.8219(4) 0.3189(6) 0.3381(3) 0.0270(16) Uani 1 1 d . . .
C30 C 0.8804(4) 0.3810(7) 0.3501(4) 0.0331(17) Uani 1 1 d . . .
H30A H 0.9192 0.3460 0.3673 0.040 Uiso 1 1 calc R . .
C31 C 0.8819(4) 0.4934(6) 0.3369(4) 0.0356(19) Uani 1 1 d . . .
H31A H 0.9217 0.5354 0.3460 0.043 Uiso 1 1 calc R . .
C32 C 0.8275(5) 0.5452(7) 0.3108(4) 0.043(2) Uani 1 1 d . . .
H32A H 0.8294 0.6227 0.3020 0.052 Uiso 1 1 calc R . .
C33 C 0.7692(4) 0.4838(6) 0.2974(3) 0.0321(17) Uani 1 1 d . . .
H33A H 0.7314 0.5191 0.2786 0.039 Uiso 1 1 calc R . .
C34 C 0.7660(3) 0.3698(6) 0.3114(3) 0.0244(15) Uani 1 1 d . . .
C35 C 0.7016(4) 0.3039(6) 0.3002(3) 0.0284(17) Uani 1 1 d . . .
H35A H 0.7126 0.2254 0.2904 0.034 Uiso 1 1 calc R . .
H35B H 0.6756 0.3364 0.2663 0.034 Uiso 1 1 calc R . .
C36 C 0.5706(3) 0.2498(5) 0.3473(4) 0.0272(16) Uani 1 1 d . . .
H36A H 0.5331 0.2837 0.3709 0.033 Uiso 1 1 calc R . .
H36B H 0.5624 0.2662 0.3043 0.033 Uiso 1 1 calc R . .
C37 C 0.5703(3) 0.1254(5) 0.3567(3) 0.0224(16) Uani 1 1 d . . .
C38 C 0.5596(4) 0.0794(6) 0.4128(4) 0.0320(18) Uani 1 1 d . . .
H38A H 0.5530 0.1274 0.4463 0.038 Uiso 1 1 calc R . .
C39 C 0.5584(4) -0.0350(6) 0.4216(3) 0.0306(17) Uani 1 1 d . . .
H39A H 0.5513 -0.0645 0.4608 0.037 Uiso 1 1 calc R . .
C40 C 0.5807(4) 0.0521(6) 0.3084(4) 0.0324(17) Uani 1 1 d . . .
H40A H 0.5893 0.0808 0.2693 0.039 Uiso 1 1 calc R . .
C41 C 0.5785(4) -0.0622(6) 0.3178(4) 0.0314(18) Uani 1 1 d . . .
H41A H 0.5849 -0.1110 0.2846 0.038 Uiso 1 1 calc R . .
C42 C 0.5673(3) -0.1061(5) 0.3734(4) 0.0238(14) Uani 1 1 d . . .
C43 C 0.5646(3) -0.2310(5) 0.3812(4) 0.0260(14) Uani 1 1 d . . .
H43A H 0.5362 -0.2639 0.3490 0.031 Uiso 1 1 calc R . .
H43B H 0.5431 -0.2490 0.4204 0.031 Uiso 1 1 calc R . .
C44 C 0.6798(4) -0.2566(7) 0.4536(3) 0.0336(17) Uani 1 1 d . . .
H44A H 0.6691 -0.1778 0.4628 0.040 Uiso 1 1 calc R . .
H44B H 0.6566 -0.3042 0.4837 0.040 Uiso 1 1 calc R . .
C45 C 0.7562(4) -0.2751(6) 0.4567(3) 0.0300(16) Uani 1 1 d . . .
C46 C 0.7836(4) -0.3669(7) 0.4834(4) 0.0367(18) Uani 1 1 d . . .
H46A H 0.7542 -0.4217 0.5002 0.044 Uiso 1 1 calc R . .
C47 C 0.8529(4) -0.3817(7) 0.4864(4) 0.044(2) Uani 1 1 d . . .
H47A H 0.8716 -0.4439 0.5070 0.053 Uiso 1 1 calc R . .
C48 C 0.8951(4) -0.3047(7) 0.4589(4) 0.042(2) Uani 1 1 d . . .
H48A H 0.9431 -0.3156 0.4594 0.050 Uiso 1 1 calc R . .
C49 C 0.8682(5) -0.2124(8) 0.4307(5) 0.054(3) Uani 1 1 d . . .
H49A H 0.8978 -0.1585 0.4134 0.065 Uiso 1 1 calc R . .
C50 C 0.7989(5) -0.1979(7) 0.4274(5) 0.048(2) Uani 1 1 d . . .

loop_
_atom_site_aniso_label
_atom_site_aniso_U_11
_atom_site_aniso_U_22
_atom_site_aniso_U_33
_atom_site_aniso_U_23
_atom_site_aniso_U_13
_atom_site_aniso_U_12
S1 0.0227(8) 0.0182(8) 0.0357(11) -0.0034(7) -0.0012(7) 0.0007(6)
Ag2 0.0367(3) 0.0125(2) 0.0491(3) -0.0029(3) 0.0068(3) 0.0001(2)
Ag1 0.0354(3) 0.0158(2) 0.0423(3) -0.0049(3) -0.0019(3) 0.0002(2)
Cl1 0.0297(11) 0.0553(13) 0.0336(11) 0.0066(9) 0.0014(9) 0.0003(9)
Cl2 0.0482(13) 0.0322(11) 0.0498(13) 0.0047(9) 0.0232(10) 0.0070(9)
S2 0.0238(8) 0.0174(8) 0.0379(10) -0.0033(8) 0.0026(9) 0.0017(6)
S3 0.0269(9) 0.0145(7) 0.0402(10) -0.0029(9) 0.0044(9) 0.0005(6)
S4 0.0246(8) 0.0146(7) 0.0334(10) 0.0006(8) -0.0013(8) 0.0001(6)
O1 0.029(3) 0.036(3) 0.063(4) 0.012(3) 0.008(3) 0.005(2)
O2 0.029(3) 0.023(3) 0.063(3) 0.005(2) 0.009(2) 0.005(2)
O3 0.031(3) 0.041(4) 0.158(8) 0.049(4) -0.018(4) -0.007(3)
O4 0.019(3) 0.029(3) 0.073(4) 0.007(3) -0.005(3) -0.001(2)
O5 0.021(3) 0.106(6) 0.047(4) 0.003(4) -0.006(3) -0.012(3)
O6 0.029(3) 0.068(4) 0.046(4) 0.008(3) -0.004(3) -0.002(3)
O7 0.103(7) 0.040(4) 0.139(8) 0.043(5) -0.008(6) -0.007(4)
O8 0.084(6) 0.124(7) 0.103(6) -0.037(5) 0.013(5) 0.006(5)
O9 0.045(3) 0.032(3) 0.051(4) 0.001(3) 0.016(3) -0.003(2)
O10 0.145(7) 0.079(6) 0.055(4) -0.006(4) 0.019(4) 0.002(6)
O11 0.145(7) 0.079(6) 0.055(4) -0.006(4) 0.019(4) 0.002(6)
O12 0.145(7) 0.079(6) 0.055(4) -0.006(4) 0.019(4) 0.002(6)
O10' 0.145(7) 0.079(6) 0.055(4) -0.006(4) 0.019(4) 0.002(6)
O11' 0.145(7) 0.079(6) 0.055(4) -0.006(4) 0.019(4) 0.002(6)
O12' 0.145(7) 0.079(6) 0.055(4) -0.006(4) 0.019(4) 0.002(6)
C1 0.042(5) 0.023(4) 0.039(5) 0.004(3) 0.006(4) 0.008(3)
C2 0.049(5) 0.031(4) 0.045(5) 0.002(4) 0.011(4) 0.001(4)
C3 0.037(4) 0.027(4) 0.053(5) -0.006(4) 0.017(4) 0.008(3)
C4 0.019(4) 0.030(4) 0.041(5) -0.008(3) -0.002(3) -0.002(3)
C5 0.025(4) 0.027(4) 0.048(5) 0.003(3) 0.003(3) 0.002(3)
C6 0.038(5) 0.040(5) 0.045(5) -0.014(4) -0.010(4) 0.016(4)
C7 0.040(5) 0.027(4) 0.047(5) 0.010(4) -0.009(4) 0.001(3)
C8 0.032(4) 0.039(4) 0.028(4) 0.000(3) 0.001(3) 0.001(3)
C9 0.023(4) 0.035(4) 0.033(4) -0.012(3) 0.001(3) 0.005(3)
C10 0.028(4) 0.034(4) 0.029(4) -0.010(3) -0.003(3) -0.008(3)
C11 0.022(3) 0.016(3) 0.049(5) -0.006(3) -0.007(3) -0.001(3)
C12 0.013(3) 0.021(4) 0.041(4) -0.001(3) 0.003(3) 0.000(3)
C13 0.029(4) 0.020(4) 0.038(4) -0.003(3) -0.006(3) 0.003(3)
C14 0.026(4) 0.025(4) 0.046(5) 0.000(3) -0.008(3) -0.001(3)
C15 0.041(5) 0.035(4) 0.022(4) 0.002(3) -0.010(3) 0.003(3)
C16 0.033(4) 0.027(4) 0.027(4) -0.004(3) -0.006(3) 0.006(3)
C17 0.012(3) 0.018(3) 0.039(5) 0.000(3) 0.003(3) 0.001(2)
C18 0.018(3) 0.019(3) 0.051(5) 0.002(3) -0.005(3) 0.004(2)
C19 0.025(4) 0.021(4) 0.040(4) -0.014(3) -0.004(3) 0.004(3)
C20 0.027(4) 0.021(4) 0.036(4) -0.003(3) -0.003(3) 0.001(3)
C21 0.034(4) 0.023(4) 0.047(5) 0.005(3) -0.001(4) 0.004(3)
C22 0.039(5) 0.043(5) 0.045(5) 0.009(4) 0.003(4) -0.012(4)
C23 0.023(4) 0.043(5) 0.054(5) -0.005(4) 0.005(4) -0.009(3)
C24 0.018(4) 0.034(4) 0.051(5) -0.003(4) -0.002(3) 0.000(3)
C25 0.030(4) 0.018(4) 0.039(4) -0.003(3) 0.000(3) 0.000(3)
C26 0.066(6) 0.049(5) 0.068(7) 0.009(6) -0.009(6) 0.006(5)
C27 0.043(5) 0.070(7) 0.056(6) 0.008(5) -0.015(5) 0.014(5)
C28 0.032(4) 0.033(4) 0.107(8) 0.030(6) -0.012(5) -0.003(3)
C29 0.030(4) 0.027(4) 0.024(4) -0.002(3) 0.008(3) -0.001(3)
C30 0.019(4) 0.039(4) 0.041(4) 0.001(3) 0.004(3) -0.007(3)
C31 0.030(4) 0.031(4) 0.046(5) 0.002(4) 0.002(4) -0.016(3)
C32 0.060(6) 0.031(4) 0.039(5) -0.002(4) 0.012(4) -0.013(4)
C33 0.035(4) 0.027(4) 0.034(4) 0.007(3) 0.010(3) 0.008(3)
C34 0.028(4) 0.022(3) 0.023(4) -0.010(3) 0.007(3) -0.002(3)
C35 0.023(4) 0.024(4) 0.038(4) -0.009(3) 0.000(3) 0.003(3)
C36 0.023(4) 0.012(3) 0.047(4) 0.005(3) 0.001(3) -0.001(3)
C37 0.019(3) 0.008(3) 0.040(4) -0.001(3) 0.001(3) -0.005(2)
C38 0.034(4) 0.017(4) 0.045(5) -0.014(3) -0.001(4) 0.000(3)
C39 0.036(5) 0.027(4) 0.029(4) 0.001(3) 0.008(3) -0.001(3)
C40 0.036(4) 0.030(4) 0.031(4) 0.005(3) -0.006(3) 0.002(3)
C41 0.034(4) 0.021(4) 0.038(5) -0.006(3) 0.003(3) 0.004(3)
C42 0.024(3) 0.022(3) 0.025(4) -0.003(3) 0.003(3) -0.004(2)
C43 0.015(3) 0.018(3) 0.045(4) 0.006(4) 0.001(3) -0.002(2)
C44 0.032(4) 0.029(4) 0.040(5) -0.007(3) 0.000(3) 0.001(3)
C45 0.027(4) 0.027(4) 0.037(4) -0.006(3) 0.000(3) -0.001(3)
C46 0.035(4) 0.032(4) 0.043(5) -0.001(4) -0.004(4) -0.008(3)
C47 0.039(5) 0.035(5) 0.058(6) 0.009(4) -0.021(4) 0.002(3)
C48 0.033(4) 0.036(5) 0.057(5) 0.002(4) -0.008(4) 0.008(4)
C49 0.037(5) 0.041(5) 0.085(7) 0.019(5) 0.010(5) 0.002(4)
C50 0.041(5) 0.036(5) 0.066(6) 0.015(4) -0.001(4) 0.000(4)

loop_
_atom_type_symbol
_atom_type_description
_atom_type_scat_dispersion_real
_atom_type_scat_dispersion_imag
_atom_type_scat_source
C C 0.0033 0.0016 'International Tables Vol C Tables 4.2.6.8 and 6.1.1.4'
H H 0.0000 0.0000 'International Tables Vol C Tables 4.2.6.8 and 6.1.1.4'
O O 0.0106 0.0060 'International Tables Vol C Tables 4.2.6.8 and 6.1.1.4'
S S 0.1246 0.1234 'International Tables Vol C Tables 4.2.6.8 and 6.1.1.4'
Cl Cl 0.1484 0.1585 'International Tables Vol C Tables 4.2.6.8 and 6.1.1.4'
Ag Ag -0.8971 1.1015 'International Tables Vol C Tables 4.2.6.8 and 6.1.1.4'

loop_
_geom_angle_atom_site_label_1
_geom_angle_atom_site_label_2
_geom_angle_atom_site_label_3
_geom_angle
_geom_angle_site_symmetry_1
_geom_angle_site_symmetry_3
C18 S1 C19 100.3(3) . .
C18 S1 Ag1 103.3(2) . .
C19 S1 Ag1 105.9(2) . .
S3 Ag2 S4 160.72(6) 1_565 .
S1 Ag1 S2 160.98(6) . 1_565
O8 Cl1 O6 112.6(6) . .
O8 Cl1 O5 114.3(5) . .
O6 Cl1 O5 109.6(4) . .
O8 Cl1 O7 108.9(6) . .
O6 Cl1 O7 104.8(5) . .
O5 Cl1 O7 106.0(5) . .
O10 Cl2 O12' 137.8(12) . .
O10 Cl2 O9 116.8(10) . .
O12' Cl2 O9 105.1(6) . .
O10 Cl2 O10' 51.6(11) . .
O12' Cl2 O10' 119.9(10) . .
O9 Cl2 O10' 109.4(7) . .
O10 Cl2 O11 108.8(15) . .
O12' Cl2 O11 42.8(11) . .
O9 Cl2 O11 115.3(9) . .
O10' Cl2 O11 134.9(10) . .
O10 Cl2 O11' 49.9(11) . .
O12' Cl2 O11' 114.9(9) . .
O9 Cl2 O11' 105.4(6) . .
O10' Cl2 O11' 101.5(9) . .
O11 Cl2 O11' 72.1(13) . .
O10 Cl2 O12 114.2(13) . .
O12' Cl2 O12 52.0(11) . .
O9 Cl2 O12 109.1(8) . .
O10' Cl2 O12 70.5(11) . .
O11 Cl2 O12 89.6(14) . .
O11' Cl2 O12 145.3(9) . .
C11 S2 C10 102.0(4) . .
C11 S2 Ag1 104.7(2) . 1_545
C10 S2 Ag1 101.3(3) . 1_545
C44 S3 C43 100.1(4) . .
C44 S3 Ag2 106.7(3) . 1_545
C43 S3 Ag2 104.4(2) . 1_545
C36 S4 C35 101.7(3) . .
C36 S4 Ag2 105.4(2) . .
C35 S4 Ag2 101.3(2) . .
C25 O1 C1 119.3(6) . .
C4 O2 C3 119.8(5) . .
C50 O3 C26 119.0(7) . .
C29 O4 C28 119.8(6) . .
O1 C1 C2 112.5(7) . .
C1 C2 C3 112.7(7) . .
O2 C3 C2 107.0(6) . .
C5 C4 O2 124.0(7) . .
C5 C4 C9 121.5(7) . .
O2 C4 C9 114.3(6) . .
C4 C5 C6 118.5(7) . .
C7 C6 C5 121.8(7) . .
C8 C7 C6 118.7(8) . .
C7 C8 C9 122.0(7) . .
C4 C9 C8 117.5(6) . .
C4 C9 C10 121.6(7) . .
C8 C9 C10 120.9(7) . .
C9 C10 S2 106.2(5) . .
C12 C11 S2 112.9(5) . .
C15 C12 C13 118.2(7) . .
C15 C12 C11 121.6(7) . .
C13 C12 C11 120.2(6) . .
C12 C13 C14 120.3(7) . .
C17 C14 C13 120.9(7) . .
C12 C15 C16 121.6(7) . .
C17 C16 C15 120.7(7) . .
C16 C17 C14 118.3(6) . .
C16 C17 C18 121.0(6) . .
C14 C17 C18 120.7(6) . .
C17 C18 S1 110.1(4) . .
C20 C19 S1 110.7(5) . .
C21 C20 C25 119.8(7) . .
C21 C20 C19 120.2(6) . .
C25 C20 C19 119.9(7) . .
C22 C21 C20 120.3(7) . .
C21 C22 C23 120.0(8) . .
C22 C23 C24 121.4(7) . .
C23 C24 C25 119.2(7) . .
O1 C25 C24 126.1(7) . .
O1 C25 C20 114.6(6) . .
C24 C25 C20 119.2(7) . .
O3 C26 C27 105.2(9) . .
C26 C27 C28 106.6(9) . .
O4 C28 C27 106.0(6) . .
O4 C29 C34 115.7(6) . .
O4 C29 C30 124.5(7) . .
C34 C29 C30 119.7(7) . .
C31 C30 C29 120.0(7) . .
C32 C31 C30 121.2(7) . .
C31 C32 C33 119.5(8) . .
C32 C33 C34 120.2(7) . .
C29 C34 C33 119.3(7) . .
C29 C34 C35 120.0(6) . .
C33 C34 C35 120.6(7) . .
C34 C35 S4 106.0(5) . .
C37 C36 S4 111.6(5) . .
C38 C37 C40 117.6(6) . .
C38 C37 C36 121.5(6) . .
C40 C37 C36 120.9(6) . .
C37 C38 C39 121.8(7) . .
C42 C39 C38 120.0(7) . .
C41 C40 C37 119.9(7) . .
C42 C41 C40 121.6(7) . .
C41 C42 C39 119.1(6) . .
C41 C42 C43 119.7(7) . .
C39 C42 C43 121.3(7) . .
C42 C43 S3 111.0(4) . .
C45 C44 S3 109.1(5) . .
C46 C45 C50 119.9(7) . .
C46 C45 C44 121.8(7) . .
C50 C45 C44 118.2(7) . .
C45 C46 C47 121.1(7) . .
C46 C47 C48 119.0(7) . .
C49 C48 C47 120.5(8) . .
C50 C49 C48 120.4(9) . .
O3 C50 C49 126.6(8) . .
O3 C50 C45 114.3(8) . .
C49 C50 C45 118.8(8) . .

loop_
_geom_bond_atom_site_label_1
_geom_bond_atom_site_label_2
_geom_bond_distance
_geom_bond_site_symmetry_2
S1 C18 1.825(7) .
S1 C19 1.838(7) .
S1 Ag1 2.4248(18) .
Ag2 S3 2.4089(16) 1_565
Ag2 S4 2.4212(15) .
Ag1 S2 2.4387(17) 1_565
Cl1 O8 1.373(9) .
Cl1 O6 1.407(6) .
Cl1 O5 1.431(6) .
Cl1 O7 1.496(8) .
Cl2 O10 1.36(2) .
Cl2 O12' 1.379(19) .
Cl2 O9 1.415(6) .
Cl2 O10' 1.415(16) .
Cl2 O11 1.43(3) .
Cl2 O11' 1.472(16) .
Cl2 O12 1.59(3) .
S2 C11 1.829(7) .
S2 C10 1.834(7) .
S2 Ag1 2.4387(17) 1_545
S3 C44 1.819(8) .
S3 C43 1.822(6) .
S3 Ag2 2.4089(16) 1_545
S4 C36 1.831(7) .
S4 C35 1.841(7) .
O1 C25 1.332(9) .
O1 C1 1.450(9) .
O2 C4 1.371(9) .
O2 C3 1.413(9) .
O3 C50 1.356(11) .
O3 C26 1.485(12) .
O4 C29 1.364(9) .
O4 C28 1.421(9) .
C1 C2 1.500(11) .
C2 C3 1.510(11) .
C4 C5 1.366(10) .
C4 C9 1.406(10) .
C5 C6 1.405(11) .
C6 C7 1.372(12) .
C7 C8 1.370(11) .
C8 C9 1.406(11) .
C9 C10 1.489(10) .
C11 C12 1.498(9) .
C12 C15 1.377(10) .
C12 C13 1.382(10) .
C13 C14 1.399(10) .
C14 C17 1.385(10) .
C15 C16 1.387(11) .
C16 C17 1.374(10) .
C17 C18 1.524(9) .
C19 C20 1.493(10) .
C20 C21 1.399(10) .
C20 C25 1.406(10) .
C21 C22 1.369(11) .
C22 C23 1.374(12) .
C23 C24 1.393(11) .
C24 C25 1.396(10) .
C26 C27 1.493(15) .
C27 C28 1.551(13) .
C29 C34 1.387(10) .
C29 C30 1.394(10) .
C30 C31 1.380(11) .
C31 C32 1.364(12) .
C32 C33 1.393(12) .
C33 C34 1.403(10) .
C34 C35 1.511(10) .
C36 C37 1.506(9) .
C37 C38 1.377(11) .
C37 C40 1.402(10) .
C38 C39 1.386(11) .
C39 C42 1.380(10) .
C40 C41 1.387(11) .
C41 C42 1.361(11) .
C42 C43 1.508(8) .
C44 C45 1.516(10) .
C45 C46 1.361(11) .
C45 C50 1.407(11) .
C46 C47 1.373(11) .
C47 C48 1.382(12) .
C48 C49 1.377(12) .
C49 C50 1.372(12) .
